data_7237483
loop_
_publ_author_name
'Ni, Ai-Yun'
'Mu, Ying'
'Pan, Jie'
'Han, Song-De'
'Li, Jin-Hua'
'Wang, Guo-Ming'

_publ_section_title
;
 Inorganic--organic hybrid zinc phosphites with
 fluorescence/phosphorescence dual emission performances
;
_journal_issue 39
_journal_name_full 'Journal of Materials Chemistry C'
_journal_page_first 10411
_journal_paper_doi 10.1039/C8TC03583K
_journal_volume 6
_journal_year 2018
_chemical_formula_sum 'C34 H49 N13 O24 P6 Zn6'
_chemical_formula_weight 1601.90
_space_group_crystal_system monoclinic
_space_group_IT_number 14
_space_group_name_Hall '-P 2yn'
_space_group_name_H-M_alt 'P 1 21/n 1'
_atom_sites_solution_hydrogens mixed
_audit_creation_method SHELXL-2016/6
_audit_update_record
;
2018-06-27 deposited with the CCDC.
2018-09-13 downloaded from the CCDC.
;
_cell_angle_alpha 90
_cell_angle_beta 92.010(7)
_cell_angle_gamma 90
_cell_formula_units_Z 4
_cell_length_a 10.1955(8)
_cell_length_b 26.678(2)
_cell_length_c 20.1328(15)
_cell_measurement_reflns_used 2900
_cell_measurement_temperature 293(2)
_cell_measurement_theta_max 24.0120
_cell_measurement_theta_min 2.7560
_cell_volume 5472.7(7)
_computing_cell_refinement 'CrysAlisPro 1.171.39.16b (Rigaku OD, 2015)'
_computing_data_collection 'CrysAlisPro 1.171.39.16b (Rigaku OD, 2015)'
_computing_data_reduction 'CrysAlisPro 1.171.39.16b (Rigaku OD, 2015)'
_computing_molecular_graphics 'DIAMOND (Brandenburg, 1999)'
_computing_publication_material 'SHELXL-2016/6 (Sheldrick, 2016)'
_computing_structure_refinement 'SHELXL-2016/6 (Sheldrick, 2016)'
_computing_structure_solution 'SHELXL-2016/6 (Sheldrick, 2016)'
_diffrn_ambient_temperature 293(2)
_diffrn_measured_fraction_theta_full 0.999
_diffrn_measured_fraction_theta_max 0.999
_diffrn_measurement_device_type 'XtaLAB Mini (ROW)'
_diffrn_radiation_type MoK\a
_diffrn_radiation_wavelength 0.71073
_diffrn_reflns_av_R_equivalents 0.0519
_diffrn_reflns_av_unetI/netI 0.0793
_diffrn_reflns_Laue_measured_fraction_full 0.999
_diffrn_reflns_Laue_measured_fraction_max 0.999
_diffrn_reflns_limit_h_max 10
_diffrn_reflns_limit_h_min -12
_diffrn_reflns_limit_k_max 23
_diffrn_reflns_limit_k_min -31
_diffrn_reflns_limit_l_max 23
_diffrn_reflns_limit_l_min -16
_diffrn_reflns_number 20617
_diffrn_reflns_point_group_measured_fraction_full 0.999
_diffrn_reflns_point_group_measured_fraction_max 0.999
_diffrn_reflns_theta_full 25.007
_diffrn_reflns_theta_max 25.007
_diffrn_reflns_theta_min 2.536
_exptl_absorpt_coefficient_mu 2.856
_exptl_absorpt_correction_T_max 0.652
_exptl_absorpt_correction_T_min 0.524
_exptl_absorpt_correction_type multi-scan
_exptl_crystal_colour colorless
_exptl_crystal_density_diffrn 1.944
_exptl_crystal_description sheet
_exptl_crystal_F_000 3224
_exptl_crystal_size_max 0.23
_exptl_crystal_size_mid 0.21
_exptl_crystal_size_min 0.15
_refine_diff_density_max 1.357
_refine_diff_density_min -0.760
_refine_diff_density_rms 0.133
_refine_ls_extinction_method none
_refine_ls_goodness_of_fit_ref 1.046
_refine_ls_hydrogen_treatment constr
_refine_ls_matrix_type full
_refine_ls_number_parameters 751
_refine_ls_number_reflns 9622
_refine_ls_number_restraints 112
_refine_ls_restrained_S_all 1.055
_refine_ls_R_factor_all 0.0957
_refine_ls_R_factor_gt 0.0538
_refine_ls_shift/su_max 0.002
_refine_ls_shift/su_mean 0.000
_refine_ls_structure_factor_coef Fsqd
_refine_ls_weighting_details 'w=1/[\s^2^(Fo^2^)+(0.0726P)^2^] where P=(Fo^2^+2Fc^2^)/3'
_refine_ls_weighting_scheme calc
_refine_ls_wR_factor_gt 0.1334
_refine_ls_wR_factor_ref 0.1540
_reflns_Friedel_coverage 0.000
_reflns_number_gt 6353
_reflns_number_total 9622
_reflns_threshold_expression 'I > 2\s(I)'
_cod_data_source_file c8tc03583k2.cif
_cod_data_source_block 2
_cod_original_cell_volume 5472.6(7)
_cod_original_sg_symbol_H-M 'P 21/n'
_cod_database_code 7237483
_shelx_shelxl_version_number 2016/6
_shelx_space_group_comment
;
The symmetry employed for this shelxl refinement is uniquely defined
by the following loop, which should always be used as a source of
symmetry information in preference to the above space-group names.
They are only intended as comments.
;

loop_
_space_group_symop_operation_xyz
'x, y, z'
'-x+1/2, y+1/2, -z+1/2'
'-x, -y, -z'
'x-1/2, -y-1/2, z-1/2'

loop_
_atom_site_label
_atom_site_type_symbol
_atom_site_fract_x
_atom_site_fract_y
_atom_site_fract_z
_atom_site_U_iso_or_equiv
_atom_site_adp_type
_atom_site_occupancy
_atom_site_site_symmetry_order
_atom_site_calc_flag
_atom_site_refinement_flags_posn
_atom_site_refinement_flags_adp
C1 C 0.2826(7) 1.0200(3) 0.2145(3) 0.0349(17) Uani 1 1 d . .
H1 H 0.241986 1.050865 0.207440 0.042 Uiso 1 1 calc R U
C2 C 0.4091(7) 0.9572(3) 0.2064(3) 0.0396(19) Uani 1 1 d . .
H2 H 0.474612 0.936347 0.191194 0.047 Uiso 1 1 calc R U
C3 C 0.3340(7) 0.9475(3) 0.2585(3) 0.0388(18) Uani 1 1 d . .
H3 H 0.337132 0.919117 0.285363 0.047 Uiso 1 1 calc R U
C4 C -0.1379(7) 1.1183(3) 0.3914(4) 0.0396(18) Uani 1 1 d . .
H4 H -0.206022 1.096307 0.399928 0.047 Uiso 1 1 calc R U
C5 C 0.0529(7) 1.1473(3) 0.3694(4) 0.0413(19) Uani 1 1 d . .
H5 H 0.140861 1.149768 0.359058 0.050 Uiso 1 1 calc R U
C6 C -0.0312(7) 1.1855(3) 0.3759(4) 0.0419(19) Uani 1 1 d . .
H6 H -0.010813 1.219330 0.372398 0.050 Uiso 1 1 calc R U
C7 C -0.1595(6) 0.9275(3) 0.4602(3) 0.0320(16) Uani 1 1 d . .
H7 H -0.208350 0.956443 0.466664 0.038 Uiso 1 1 calc R U
C8 C -0.0037(7) 0.8768(3) 0.4294(4) 0.0391(18) Uani 1 1 d . .
H8 H 0.071843 0.864120 0.410913 0.047 Uiso 1 1 calc R U
C9 C -0.0933(7) 0.8511(3) 0.4626(4) 0.0443(19) Uani 1 1 d . .
H9 H -0.089302 0.816908 0.471665 0.053 Uiso 1 1 calc R U
C10 C 0.1584(6) 0.9965(3) 0.3129(3) 0.0283(15) Uani 1 1 d . .
C11 C 0.1217(6) 1.0450(3) 0.3252(3) 0.0344(17) Uani 1 1 d . .
H11 H 0.159459 1.071463 0.302628 0.041 Uiso 1 1 calc R U
C12 C 0.0279(6) 1.0539(3) 0.3715(3) 0.0298(15) Uani 1 1 d . .
C13 C -0.0256(6) 1.0155(3) 0.4077(3) 0.0294(15) Uani 1 1 d . .
H13 H -0.085267 1.022082 0.440464 0.035 Uiso 1 1 calc R U
C14 C 0.0124(6) 0.9666(3) 0.3935(3) 0.0290(16) Uani 1 1 d . .
C15 C 0.1051(6) 0.9561(3) 0.3459(3) 0.0271(15) Uani 1 1 d . .
H15 H 0.130023 0.923331 0.336731 0.032 Uiso 1 1 calc R U
C16 C 0.9371(6) 0.9254(3) -0.0662(3) 0.0337(17) Uani 1 1 d . .
H16 H 0.852933 0.938967 -0.067893 0.040 Uiso 1 1 calc R U
C17 C 1.0983(6) 0.8759(3) -0.0508(3) 0.0344(17) Uani 1 1 d . .
H17 H 1.147217 0.847656 -0.039116 0.041 Uiso 1 1 calc R U
C18 C 1.1475(7) 0.9177(3) -0.0754(3) 0.0349(17) Uani 1 1 d . .
H18 H 1.234896 0.923940 -0.084297 0.042 Uiso 1 1 calc R U
C19 C 1.2780(7) 1.0124(3) -0.2879(3) 0.0323(16) Uani 1 1 d . .
H19 H 1.267803 0.978787 -0.276857 0.039 Uiso 1 1 calc R U
C20 C 1.3423(7) 1.0806(3) -0.3337(3) 0.0344(17) Uani 1 1 d . .
H20 H 1.386446 1.102242 -0.361318 0.041 Uiso 1 1 calc R U
C21 C 1.2559(7) 1.0951(3) -0.2895(3) 0.0344(17) Uani 1 1 d . .
H21 H 1.229791 1.127686 -0.280297 0.041 Uiso 1 1 calc R U
C22 C 0.7548(6) 1.1099(3) -0.0950(3) 0.0334(17) Uani 1 1 d . .
H22 H 0.718366 1.078502 -0.087647 0.040 Uiso 1 1 calc R U
C23 C 0.8915(7) 1.1678(3) -0.1237(4) 0.0409(19) Uani 1 1 d . .
H23 H 0.964620 1.184269 -0.139453 0.049 Uiso 1 1 calc R U
C24 C 0.7832(7) 1.1890(3) -0.1000(4) 0.0441(19) Uani 1 1 d . .
H24 H 0.769560 1.223370 -0.096317 0.053 Uiso 1 1 calc R U
C25 C 1.0408(6) 0.9964(3) -0.1202(3) 0.0328(17) Uani 1 1 d . .
C26 C 1.1235(6) 1.0009(3) -0.1731(3) 0.0273(15) Uani 1 1 d . .
H26 H 1.177850 0.974620 -0.184964 0.033 Uiso 1 1 calc R U
C27 C 1.1227(6) 1.0456(3) -0.2075(3) 0.0298(16) Uani 1 1 d . .
C28 C 1.0399(6) 1.0843(3) -0.1916(3) 0.0285(15) Uani 1 1 d . .
H28 H 1.038421 1.113849 -0.216069 0.034 Uiso 1 1 calc R U
C29 C 0.9595(6) 1.0782(2) -0.1388(3) 0.0248(14) Uani 1 1 d . .
C30 C 0.9609(6) 1.0343(3) -0.1016(3) 0.0278(16) Uani 1 1 d . .
H30 H 0.908547 1.030927 -0.065006 0.033 Uiso 1 1 calc R U
N1 N 0.3744(5) 1.0026(2) 0.1791(3) 0.0336(14) Uani 1 1 d . .
N2 N 0.2525(5) 0.9876(2) 0.2638(2) 0.0300(13) Uani 1 1 d . .
N3 N -0.1514(6) 1.1663(2) 0.3886(3) 0.0403(15) Uani 1 1 d . .
N4 N -0.0148(5) 1.1038(2) 0.3807(3) 0.0327(14) Uani 1 1 d . .
N5 N -0.1920(5) 0.8827(2) 0.4812(3) 0.0336(14) Uani 1 1 d . .
N6 N -0.0464(5) 0.9260(2) 0.4281(3) 0.0294(13) Uani 1 1 d . .
N7 N 0.9642(5) 0.8804(2) -0.0449(3) 0.0342(14) Uani 1 1 d . .
N8 N 1.0427(5) 0.9500(2) -0.0854(2) 0.0285(13) Uani 1 1 d . .
N9 N 1.3577(5) 1.0294(2) -0.3331(3) 0.0331(14) Uani 1 1 d . .
N10 N 1.2130(5) 1.0511(2) -0.2600(2) 0.0286(13) Uani 1 1 d . .
N11 N 0.6956(5) 1.1529(2) -0.0819(3) 0.0366(14) Uani 1 1 d . .
N12 N 0.8726(5) 1.1169(2) -0.1201(3) 0.0315(13) Uani 1 1 d . .
O1 O 0.6180(4) 0.99982(16) 0.0886(2) 0.0307(11) Uani 1 1 d D .
O2 O 0.5281(4) 0.91638(19) 0.0536(2) 0.0434(13) Uani 1 1 d D .
O3 O 0.6618(4) 0.96782(19) -0.0261(2) 0.0362(12) Uani 1 1 d D .
O4 O 0.4726(5) 0.8234(2) -0.0453(2) 0.0484(14) Uani 1 1 d D .
O5 O 0.6945(5) 0.8441(2) -0.0916(3) 0.0515(14) Uani 1 1 d D .
O6 O 0.5002(5) 0.89506(17) -0.1258(2) 0.0458(13) Uani 1 1 d D .
O7 O 0.5835(5) 0.8022(2) 0.1029(3) 0.0569(16) Uani 1 1 d D .
O8 O 0.7947(5) 0.8332(2) 0.0617(2) 0.0532(15) Uani 1 1 d D .
O9 O 0.7956(5) 0.76651(17) 0.1492(2) 0.0412(12) Uani 1 1 d D .
O10 O 0.9356(5) 0.76883(19) -0.0553(3) 0.0633(17) Uani 1 1 d D .
O11 O 0.8702(6) 0.6979(2) 0.0199(2) 0.0648(17) Uani 1 1 d D .
O12 O 1.0940(5) 0.6989(2) -0.0283(3) 0.0533(15) Uani 1 1 d D .
O13 O 0.9292(5) 0.6585(2) 0.1691(3) 0.0591(17) Uani 1 1 d D .
O14 O 1.0175(7) 0.5718(2) 0.1671(3) 0.0685(18) Uani 1 1 d D .
O15 O 1.1357(5) 0.6400(2) 0.1096(2) 0.0536(16) Uani 1 1 d D .
O16 O 1.0204(4) 0.5831(2) -0.0212(2) 0.0469(14) Uani 1 1 d D .
O17 O 0.8459(4) 0.53869(18) 0.0401(2) 0.0373(12) Uani 1 1 d D .
O18 O 0.8846(4) 0.52011(18) -0.0802(2) 0.0386(12) Uani 1 1 d D .
P1 P 0.63788(16) 0.95414(7) 0.04607(8) 0.0276(4) Uani 1 1 d D .
H1A H 0.748536 0.931289 0.068931 0.033 Uiso 1 1 d DR U
P2 P 0.54811(18) 0.84428(7) -0.10299(8) 0.0320(4) Uani 1 1 d D .
H2A H 0.521183 0.812628 -0.153815 0.038 Uiso 1 1 d DR U
P3 P 0.72752(17) 0.81144(7) 0.11877(9) 0.0302(4) Uani 1 1 d D .
H3A H 0.727972 0.846463 0.167216 0.036 Uiso 1 1 d DR U
P4 P 0.9498(2) 0.71524(8) -0.03579(11) 0.0452(5) Uani 1 1 d D .
H4A H 0.907088 0.688439 -0.089287 0.054 Uiso 1 1 d DR U
P5 P 1.04860(17) 0.62592(7) 0.16500(8) 0.0309(4) Uani 1 1 d D .
H5A H 1.119874 0.635992 0.221264 0.037 Uiso 1 1 d DR U
P6 P 0.88829(17) 0.55884(7) -0.02582(8) 0.0302(4) Uani 1 1 d D .
H6A H 0.800733 0.594664 -0.043912 0.036 Uiso 1 1 d DR U
Zn1 Zn 0.45903(7) 1.03641(3) 0.10145(4) 0.0296(2) Uani 1 1 d . .
Zn2 Zn 0.48312(7) 0.84645(3) 0.04548(4) 0.0306(2) Uani 1 1 d . .
Zn3 Zn 0.83605(8) 0.82550(3) -0.02941(4) 0.0373(2) Uani 1 1 d . .
Zn4 Zn 0.82497(8) 0.70057(3) 0.11102(4) 0.0359(2) Uani 1 1 d . .
Zn5 Zn 1.13127(7) 0.63550(3) 0.01557(4) 0.0332(2) Uani 1 1 d . .
Zn6 Zn 0.96846(7) 0.51635(3) 0.11061(4) 0.0316(2) Uani 1 1 d . .
O1W O 0.2901(6) 0.8940(2) 0.7729(3) 0.0680(18) Uani 1 1 d . .
O5W O 0.3514(8) 0.6298(3) 0.2951(3) 0.095(2) Uani 1 1 d . .
O3W O 0.2668(8) 0.7593(3) 0.8973(4) 0.095(2) Uani 1 1 d . .
O2W O 0.0971(8) 0.8190(4) 0.7963(4) 0.121(3) Uani 1 1 d . .
O19 O 0.1909(12) 0.8448(5) 0.3036(5) 0.197(5) Uani 1 1 d D U
C33 C 0.193(2) 0.8018(5) 0.2880(5) 0.268(6) Uani 1 1 d D U
C31 C 0.4267(13) 0.8108(9) 0.2573(9) 0.276(8) Uani 1 1 d D U
H31A H 0.450000 0.813001 0.211638 0.414 Uiso 1 1 calc R U
H31B H 0.498538 0.796680 0.283154 0.414 Uiso 1 1 calc R U
H31C H 0.407666 0.843728 0.273706 0.414 Uiso 1 1 calc R U
N13 N 0.311(2) 0.7789(6) 0.2627(6) 0.282(6) Uani 1 1 d D U
C34 C 0.0686(16) 0.7759(10) 0.2966(9) 0.302(9) Uani 1 1 d D U
H34A H 0.062110 0.766127 0.342258 0.453 Uiso 1 1 calc R U
H34B H 0.064848 0.746667 0.268847 0.453 Uiso 1 1 calc R U
H34C H -0.002757 0.797910 0.284433 0.453 Uiso 1 1 calc R U
C32 C 0.298(2) 0.7250(6) 0.2453(9) 0.331(9) Uani 1 1 d D U
H32A H 0.211692 0.718740 0.226646 0.497 Uiso 1 1 calc R U
H32B H 0.312009 0.705066 0.284617 0.497 Uiso 1 1 calc R U
H32C H 0.362197 0.716412 0.213453 0.497 Uiso 1 1 calc R U
O4W O 0.8771(12) 0.7874(4) 0.2826(4) 0.141(4) Uani 1 1 d . .

loop_
_atom_site_aniso_label
_atom_site_aniso_U_11
_atom_site_aniso_U_22
_atom_site_aniso_U_33
_atom_site_aniso_U_23
_atom_site_aniso_U_13
_atom_site_aniso_U_12
C1 0.032(4) 0.044(5) 0.030(4) 0.009(3) 0.010(3) 0.002(3)
C2 0.029(4) 0.055(5) 0.035(4) -0.003(4) 0.010(3) 0.006(4)
C3 0.034(4) 0.045(5) 0.039(4) 0.007(4) 0.016(3) 0.009(4)
C4 0.023(4) 0.044(5) 0.052(5) 0.003(4) 0.015(3) -0.001(3)
C5 0.024(4) 0.045(5) 0.056(5) -0.002(4) 0.013(3) -0.007(3)
C6 0.034(4) 0.039(5) 0.054(5) -0.003(4) 0.014(3) -0.008(4)
C7 0.025(4) 0.036(4) 0.035(4) 0.000(3) 0.008(3) -0.001(3)
C8 0.030(4) 0.037(5) 0.051(4) 0.005(4) 0.015(3) 0.003(3)
C9 0.035(4) 0.039(5) 0.059(5) 0.006(4) 0.020(4) 0.003(4)
C10 0.019(3) 0.038(4) 0.028(3) -0.005(3) 0.006(3) -0.001(3)
C11 0.026(4) 0.043(5) 0.036(4) 0.013(4) 0.007(3) -0.010(3)
C12 0.018(3) 0.033(4) 0.038(4) -0.005(3) 0.003(3) -0.003(3)
C13 0.022(3) 0.033(4) 0.033(4) -0.006(3) 0.011(3) -0.005(3)
C14 0.022(3) 0.040(4) 0.026(3) -0.002(3) 0.008(3) -0.011(3)
C15 0.016(3) 0.040(4) 0.026(3) -0.003(3) 0.004(2) -0.001(3)
C16 0.021(4) 0.038(5) 0.042(4) 0.011(4) 0.012(3) 0.004(3)
C17 0.027(4) 0.031(4) 0.045(4) 0.005(3) 0.001(3) 0.006(3)
C18 0.022(4) 0.044(5) 0.039(4) 0.011(4) 0.001(3) 0.003(3)
C19 0.036(4) 0.033(4) 0.029(3) -0.002(3) 0.009(3) -0.003(3)
C20 0.041(4) 0.037(5) 0.027(4) -0.002(3) 0.015(3) -0.003(3)
C21 0.049(5) 0.025(4) 0.030(4) 0.003(3) 0.012(3) -0.005(3)
C22 0.022(4) 0.041(5) 0.037(4) 0.006(3) 0.003(3) -0.004(3)
C23 0.028(4) 0.036(5) 0.060(5) 0.006(4) 0.022(3) 0.008(3)
C24 0.034(4) 0.035(5) 0.065(5) 0.005(4) 0.015(4) 0.003(4)
C25 0.031(4) 0.043(5) 0.025(3) 0.004(3) 0.006(3) -0.006(3)
C26 0.019(3) 0.032(4) 0.031(3) 0.002(3) 0.004(3) 0.000(3)
C27 0.021(3) 0.040(4) 0.029(4) -0.004(3) 0.008(3) -0.004(3)
C28 0.024(4) 0.032(4) 0.030(3) 0.000(3) 0.003(3) 0.005(3)
C29 0.017(3) 0.025(4) 0.033(4) -0.004(3) 0.005(3) 0.006(3)
C30 0.020(3) 0.041(4) 0.023(3) -0.006(3) 0.012(3) 0.000(3)
N1 0.028(3) 0.051(4) 0.023(3) -0.002(3) 0.012(2) 0.001(3)
N2 0.028(3) 0.034(4) 0.029(3) -0.005(3) 0.010(2) -0.001(3)
N3 0.026(3) 0.039(4) 0.056(4) -0.009(3) 0.012(3) -0.001(3)
N4 0.022(3) 0.029(3) 0.048(3) 0.002(3) 0.014(2) 0.000(3)
N5 0.021(3) 0.039(4) 0.041(3) 0.002(3) 0.013(2) -0.002(3)
N6 0.017(3) 0.037(4) 0.035(3) 0.001(3) 0.010(2) -0.009(3)
N7 0.026(3) 0.037(4) 0.040(3) 0.008(3) 0.012(2) -0.003(3)
N8 0.021(3) 0.033(3) 0.032(3) 0.009(3) 0.006(2) -0.001(2)
N9 0.029(3) 0.041(4) 0.030(3) -0.007(3) 0.012(2) 0.006(3)
N10 0.026(3) 0.036(4) 0.025(3) -0.004(3) 0.009(2) -0.002(3)
N11 0.025(3) 0.036(4) 0.049(4) -0.001(3) 0.006(3) 0.010(3)
N12 0.022(3) 0.037(4) 0.037(3) 0.001(3) 0.011(2) 0.007(3)
O1 0.026(2) 0.030(3) 0.036(2) -0.007(2) 0.0035(19) 0.005(2)
O2 0.032(3) 0.038(3) 0.061(3) -0.004(3) 0.014(2) -0.003(2)
O3 0.024(2) 0.052(3) 0.033(3) 0.000(2) 0.0071(19) 0.003(2)
O4 0.048(3) 0.054(4) 0.044(3) -0.002(3) 0.012(2) -0.014(3)
O5 0.032(3) 0.060(4) 0.062(3) 0.013(3) 0.006(2) 0.007(3)
O6 0.046(3) 0.038(3) 0.052(3) -0.003(3) -0.009(2) 0.008(3)
O7 0.032(3) 0.048(4) 0.091(4) 0.030(3) -0.002(3) 0.003(3)
O8 0.053(4) 0.053(4) 0.056(3) 0.013(3) 0.020(3) 0.006(3)
O9 0.040(3) 0.038(3) 0.045(3) 0.002(2) -0.002(2) 0.002(2)
O10 0.055(4) 0.045(4) 0.092(4) 0.023(3) 0.031(3) 0.027(3)
O11 0.055(4) 0.080(5) 0.061(4) 0.015(3) 0.029(3) -0.001(3)
O12 0.039(3) 0.038(3) 0.085(4) 0.023(3) 0.020(3) 0.009(3)
O13 0.050(4) 0.074(4) 0.055(3) 0.014(3) 0.020(3) 0.032(3)
O14 0.121(6) 0.042(4) 0.043(3) 0.000(3) 0.001(3) -0.010(4)
O15 0.029(3) 0.094(5) 0.039(3) -0.005(3) 0.006(2) -0.003(3)
O16 0.041(3) 0.047(3) 0.054(3) -0.009(3) 0.013(2) -0.012(3)
O17 0.033(3) 0.045(3) 0.034(3) 0.009(2) 0.008(2) 0.010(2)
O18 0.025(3) 0.051(3) 0.040(3) -0.010(2) 0.002(2) 0.004(2)
P1 0.0192(9) 0.0307(11) 0.0331(9) -0.0011(8) 0.0045(7) 0.0060(7)
P2 0.0329(10) 0.0331(11) 0.0302(9) -0.0025(8) 0.0055(7) 0.0034(8)
P3 0.0284(10) 0.0290(10) 0.0335(9) 0.0022(8) 0.0037(7) 0.0039(8)
P4 0.0440(12) 0.0395(13) 0.0531(12) 0.0100(10) 0.0182(9) 0.0089(10)
P5 0.0244(9) 0.0393(12) 0.0291(9) -0.0012(8) 0.0026(7) 0.0041(8)
P6 0.0251(9) 0.0348(11) 0.0309(9) 0.0022(8) 0.0062(7) 0.0053(8)
Zn1 0.0240(4) 0.0369(5) 0.0285(4) 0.0014(4) 0.0090(3) 0.0015(3)
Zn2 0.0219(4) 0.0327(5) 0.0378(4) 0.0031(4) 0.0093(3) 0.0036(3)
Zn3 0.0281(5) 0.0357(5) 0.0488(5) 0.0136(4) 0.0121(4) 0.0048(4)
Zn4 0.0244(4) 0.0342(5) 0.0498(5) 0.0083(4) 0.0112(3) 0.0034(4)
Zn5 0.0265(4) 0.0354(5) 0.0384(5) -0.0004(4) 0.0127(3) 0.0036(4)
Zn6 0.0301(5) 0.0352(5) 0.0302(4) 0.0026(4) 0.0114(3) 0.0005(4)
O1W 0.064(4) 0.080(5) 0.060(4) 0.008(3) 0.013(3) 0.012(4)
O5W 0.107(6) 0.105(6) 0.074(5) -0.019(4) 0.012(4) -0.024(5)
O3W 0.085(5) 0.094(6) 0.107(6) 0.010(5) 0.021(4) -0.023(5)
O2W 0.103(7) 0.157(9) 0.100(6) -0.003(6) -0.028(5) -0.003(6)
O19 0.204(10) 0.242(10) 0.146(8) 0.023(8) 0.043(7) 0.001(8)
C33 0.278(9) 0.270(9) 0.255(9) 0.018(7) 0.005(7) 0.000(7)
C31 0.284(12) 0.297(14) 0.246(14) -0.005(13) -0.018(12) -0.003(11)
N13 0.305(9) 0.272(9) 0.270(9) -0.008(7) 0.008(7) 0.011(7)
C34 0.308(12) 0.287(14) 0.310(15) 0.049(13) -0.014(13) -0.047(10)
C32 0.375(16) 0.278(11) 0.340(16) -0.028(13) 0.004(13) -0.002(10)
O4W 0.215(12) 0.101(7) 0.107(7) -0.004(6) -0.023(7) 0.021(7)

loop_
_atom_type_symbol
_atom_type_description
_atom_type_scat_dispersion_real
_atom_type_scat_dispersion_imag
_atom_type_scat_source
C C 0.0033 0.0016 'International Tables Vol C Tables 4.2.6.8 and 6.1.1.4'
H H 0.0000 0.0000 'International Tables Vol C Tables 4.2.6.8 and 6.1.1.4'
N N 0.0061 0.0033 'International Tables Vol C Tables 4.2.6.8 and 6.1.1.4'
O O 0.0106 0.0060 'International Tables Vol C Tables 4.2.6.8 and 6.1.1.4'
P P 0.1023 0.0942 'International Tables Vol C Tables 4.2.6.8 and 6.1.1.4'
Zn Zn 0.2839 1.4301 'International Tables Vol C Tables 4.2.6.8 and 6.1.1.4'

loop_
_geom_angle_atom_site_label_1
_geom_angle_atom_site_label_2
_geom_angle_atom_site_label_3
_geom_angle
_geom_angle_site_symmetry_1
_geom_angle_site_symmetry_3
N1 C1 N2 111.3(7) . .
C3 C2 N1 109.8(7) . .
C2 C3 N2 105.9(7) . .
N3 C4 N4 112.4(7) . .
C6 C5 N4 107.4(6) . .
C5 C6 N3 108.4(7) . .
N5 C7 N6 110.9(6) . .
C9 C8 N6 106.0(6) . .
C8 C9 N5 109.9(7) . .
C11 C10 C15 122.2(6) . .
C11 C10 N2 118.5(6) . .
C15 C10 N2 119.3(6) . .
C10 C11 C12 119.0(6) . .
C11 C12 C13 121.6(7) . .
C11 C12 N4 118.4(6) . .
C13 C12 N4 120.0(6) . .
C12 C13 C14 118.0(6) . .
C13 C14 C15 121.9(6) . .
C13 C14 N6 119.0(6) . .
C15 C14 N6 119.1(6) . .
C10 C15 C14 117.2(6) . .
N7 C16 N8 112.6(6) . .
C18 C17 N7 110.4(6) . .
C17 C18 N8 106.1(6) . .
N9 C19 N10 110.2(6) . .
C21 C20 N9 111.3(6) . .
C20 C21 N10 105.3(6) . .
N11 C22 N12 112.0(7) . .
C24 C23 N12 106.1(6) . .
C23 C24 N11 110.5(7) . .
C30 C25 C26 122.2(7) . .
C30 C25 N8 120.7(6) . .
C26 C25 N8 117.1(6) . .
C27 C26 C25 117.9(7) . .
C26 C27 C28 121.6(6) . .
C26 C27 N10 117.7(6) . .
C28 C27 N10 120.7(6) . .
C29 C28 C27 118.6(6) . .
C28 C29 C30 121.4(6) . .
C28 C29 N12 120.9(6) . .
C30 C29 N12 117.7(6) . .
C25 C30 C29 118.3(6) . .
C1 N1 C2 106.2(6) . .
C1 N1 Zn1 127.4(5) . .
C2 N1 Zn1 126.4(4) . .
C1 N2 C3 106.8(6) . .
C1 N2 C10 125.3(6) . .
C3 N2 C10 127.9(6) . .
C4 N3 C6 106.6(6) . .
C4 N3 Zn4 123.3(5) . 2
C6 N3 Zn4 129.4(5) . 2
C4 N4 C5 105.2(6) . .
C4 N4 C12 126.1(6) . .
C5 N4 C12 127.8(6) . .
C7 N5 C9 105.9(6) . .
C7 N5 Zn5 124.7(5) . 4_476
C9 N5 Zn5 128.3(5) . 4_476
C7 N6 C8 107.2(6) . .
C7 N6 C14 126.3(6) . .
C8 N6 C14 126.2(6) . .
C16 N7 C17 104.5(6) . .
C16 N7 Zn3 126.6(5) . .
C17 N7 Zn3 127.4(5) . .
C16 N8 C18 106.3(6) . .
C16 N8 C25 125.1(6) . .
C18 N8 C25 127.7(6) . .
C19 N9 C20 105.8(6) . .
C19 N9 Zn6 123.0(5) . 4_675
C20 N9 Zn6 131.1(4) . 4_675
C19 N10 C21 107.4(5) . .
C19 N10 C27 124.3(6) . .
C21 N10 C27 128.3(6) . .
C22 N11 C24 104.4(6) . .
C22 N11 Zn2 120.6(5) . 3_675
C24 N11 Zn2 134.9(5) . 3_675
C22 N12 C23 106.9(6) . .
C22 N12 C29 125.2(6) . .
C23 N12 C29 127.9(6) . .
P1 O1 Zn1 128.3(3) . .
P1 O2 Zn2 144.0(3) . .
P1 O3 Zn1 128.1(3) . 3_675
P2 O4 Zn2 126.5(3) . .
P2 O5 Zn3 144.3(3) . .
P2 O6 Zn1 135.1(3) . 3_675
P3 O7 Zn2 121.3(3) . .
P3 O8 Zn3 146.1(4) . .
P3 O9 Zn4 129.4(3) . .
P4 O10 Zn3 137.6(4) . .
P4 O11 Zn4 150.8(4) . .
P4 O12 Zn5 117.6(3) . .
P5 O13 Zn4 137.7(3) . .
P5 O14 Zn6 141.8(3) . .
P5 O15 Zn5 137.2(3) . .
P6 O16 Zn5 148.5(3) . .
P6 O17 Zn6 123.5(3) . .
P6 O18 Zn6 125.8(3) . 3_765
O1 P1 O2 111.5(3) . .
O1 P1 O3 112.1(3) . .
O2 P1 O3 113.4(3) . .
O5 P2 O6 111.1(3) . .
O5 P2 O4 114.1(3) . .
O6 P2 O4 113.2(3) . .
O8 P3 O9 114.2(3) . .
O8 P3 O7 111.9(3) . .
O9 P3 O7 112.7(3) . .
O11 P4 O10 116.7(4) . .
O11 P4 O12 112.7(3) . .
O10 P4 O12 112.5(3) . .
O14 P5 O15 113.5(4) . .
O14 P5 O13 112.8(4) . .
O15 P5 O13 113.5(3) . .
O16 P6 O18 110.0(3) . .
O16 P6 O17 112.6(3) . .
O18 P6 O17 113.2(3) . .
O1 Zn1 O3 112.63(19) . 3_675
O1 Zn1 O6 109.9(2) . 3_675
O3 Zn1 O6 112.4(2) 3_675 3_675
O1 Zn1 N1 105.2(2) . .
O3 Zn1 N1 107.7(2) 3_675 .
O6 Zn1 N1 108.6(2) 3_675 .
O7 Zn2 O4 112.7(2) . .
O7 Zn2 O2 115.1(2) . .
O4 Zn2 O2 113.2(2) . .
O7 Zn2 N11 105.0(2) . 3_675
O4 Zn2 N11 109.3(2) . 3_675
O2 Zn2 N11 100.4(2) . 3_675
O10 Zn3 O8 119.1(2) . .
O10 Zn3 O5 114.7(3) . .
O8 Zn3 O5 114.1(2) . .
O10 Zn3 N7 100.5(2) . .
O8 Zn3 N7 103.9(2) . .
O5 Zn3 N7 100.9(2) . .
O11 Zn4 O13 114.7(2) . .
O11 Zn4 O9 117.3(2) . .
O13 Zn4 O9 112.3(2) . .
O11 Zn4 N3 103.4(3) . 2_545
O13 Zn4 N3 101.7(3) . 2_545
O9 Zn4 N3 105.3(2) . 2_545
O15 Zn5 O16 115.0(2) . .
O15 Zn5 O12 113.4(3) . .
O16 Zn5 O12 110.7(2) . .
O15 Zn5 N5 111.6(2) . 4_775
O16 Zn5 N5 102.3(2) . 4_775
O12 Zn5 N5 102.5(2) . 4_775
O18 Zn6 O14 113.1(3) 3_765 .
O18 Zn6 O17 114.38(19) 3_765 .
O14 Zn6 O17 110.0(2) . .
O18 Zn6 N9 109.3(2) 3_765 4_576
O14 Zn6 N9 105.6(2) . 4_576
O17 Zn6 N9 103.6(2) . 4_576
O19 C33 C34 114(2) . .
O19 C33 N13 121.1(14) . .
C34 C33 N13 125.0(13) . .
C31 N13 C33 117.4(13) . .
C31 N13 C32 128(2) . .
C33 N13 C32 114.9(12) . .

loop_
_geom_bond_atom_site_label_1
_geom_bond_atom_site_label_2
_geom_bond_distance
_geom_bond_site_symmetry_2
C1 N1 1.284(8) .
C1 N2 1.359(8) .
C2 C3 1.345(9) .
C2 N1 1.371(9) .
C3 N2 1.363(9) .
C4 N3 1.289(9) .
C4 N4 1.338(8) .
C5 C6 1.342(10) .
C5 N4 1.373(9) .
C6 N3 1.360(9) .
C7 N5 1.316(9) .
C7 N6 1.342(8) .
C8 C9 1.340(10) .
C8 N6 1.383(9) .
C9 N5 1.375(9) .
C10 C11 1.372(10) .
C10 C15 1.387(9) .
C10 N2 1.421(8) .
C11 C12 1.379(9) .
C12 C13 1.381(9) .
C12 N4 1.414(9) .
C13 C14 1.393(9) .
C14 C15 1.398(9) .
C14 N6 1.432(8) .
C16 N7 1.304(9) .
C16 N8 1.329(8) .
C17 C18 1.324(10) .
C17 N7 1.382(8) .
C18 N8 1.382(8) .
C19 N9 1.321(8) .
C19 N10 1.359(8) .
C20 C21 1.331(9) .
C20 N9 1.375(9) .
C21 N10 1.394(8) .
C22 N11 1.329(9) .
C22 N12 1.331(8) .
C23 C24 1.344(10) .
C23 N12 1.373(9) .
C24 N11 1.371(9) .
C25 C30 1.359(9) .
C25 C26 1.387(9) .
C25 N8 1.422(9) .
C26 C27 1.380(9) .
C27 C28 1.377(9) .
C27 N10 1.433(8) .
C28 C29 1.375(9) .
C29 C30 1.390(9) .
C29 N12 1.421(8) .
N1 Zn1 2.023(5) .
N3 Zn4 1.991(6) 2
N5 Zn5 2.011(5) 4_476
N7 Zn3 1.994(6) .
N9 Zn6 2.033(5) 4_675
N11 Zn2 1.988(6) 3_675
O1 P1 1.508(4) .
O1 Zn1 1.917(4) .
O2 P1 1.517(5) .
O2 Zn2 1.927(5) .
O3 P1 1.525(4) .
O3 Zn1 1.924(4) 3_675
O4 P2 1.522(5) .
O4 Zn2 1.927(5) .
O5 P2 1.502(5) .
O5 Zn3 1.941(5) .
O6 P2 1.506(5) .
O6 Zn1 1.934(5) 3_675
O7 P3 1.512(5) .
O7 Zn2 1.923(5) .
O8 P3 1.477(5) .
O8 Zn3 1.908(5) .
O9 P3 1.505(5) .
O9 Zn4 1.947(5) .
O10 P4 1.488(5) .
O10 Zn3 1.904(5) .
O11 P4 1.480(5) .
O11 Zn4 1.909(5) .
O12 P4 1.536(5) .
O12 Zn5 1.939(5) .
O13 P5 1.500(5) .
O13 Zn4 1.915(5) .
O14 P5 1.480(5) .
O14 Zn6 1.921(5) .
O15 P5 1.497(5) .
O15 Zn5 1.896(4) .
O16 P6 1.495(5) .
O16 Zn5 1.929(5) .
O17 P6 1.510(4) .
O17 Zn6 1.951(4) .
O18 P6 1.505(5) .
O18 Zn6 1.905(4) 3_765
O19 C33 1.188(9) .
C33 C34 1.456(10) .
C33 N13 1.459(10) .
C31 N13 1.464(10) .
N13 C32 1.483(10) .
